data_4347111
loop_
_publ_author_name
'Kumar, Anuj'
'Gangwar, Manoj Kumar'
'Prakasham, A. P.'
'Mhatre, Darshan'
'Kalita, Alok Ch'
'Ghosh, Prasenjit'

_publ_section_title
;
 Accessing a Biologically Relevant Benzofuran Skeleton by a One-Pot Tandem
 Heck Alkynylation/Cyclization Reaction Using Well-Defined Palladium
 N-Heterocyclic Carbene Complexes.
;
_journal_issue 6
_journal_name_full 'Inorganic chemistry'
_journal_page_first 2882
_journal_page_last 2893
_journal_paper_doi 10.1021/acs.inorgchem.5b02727
_journal_volume 55
_journal_year 2016
_chemical_formula_moiety 'C12 H18 Br2 N4 Pd'
_chemical_formula_sum 'C12 H18 Br2 N4 Pd'
_chemical_formula_weight 484.52
_space_group_crystal_system triclinic
_space_group_IT_number 2
_space_group_name_Hall '-P 1'
_space_group_name_H-M_alt 'P -1'
_atom_sites_solution_hydrogens geom
_audit_creation_date 2016-02-02
_audit_creation_method
;
Olex2 1.2-alpha
(compiled 2015.10.28 svn.r3245 for OlexSys, GUI svn.r5128)
;
_cell_angle_alpha 90.184(12)
_cell_angle_beta 93.046(14)
_cell_angle_gamma 91.594(9)
_cell_formula_units_Z 4
_cell_length_a 9.223(5)
_cell_length_b 12.844(6)
_cell_length_c 13.910(7)
_cell_measurement_reflns_used 4148
_cell_measurement_temperature 150
_cell_measurement_theta_max 29.1
_cell_measurement_theta_min 3.0
_cell_volume 1644.8(14)
_computing_cell_refinement
;
CrystalClear-SM Expert 2.1 b28 (Rigaku, 2013)
;
_computing_data_collection
;
CrystalClear-SM Expert 2.1 b28 (Rigaku, 2013)
;
_computing_data_reduction
;
CrystalClear-SM Expert 2.1 b28 (Rigaku, 2013)
;
_computing_molecular_graphics 'Olex2 (Dolomanov et al., 2009)'
_computing_publication_material 'Olex2 (Dolomanov et al., 2009)'
_computing_structure_refinement 'ShelXL (Sheldrick, 2015)'
_diffrn_ambient_temperature 150
_diffrn_detector CCD
_diffrn_detector_area_resol_mean 28.5714
_diffrn_measured_fraction_theta_full 0.995
_diffrn_measured_fraction_theta_max 0.995
_diffrn_measurement_details
;
scan:
	Number of images: 298
	           Slice: -110.0000 - 39.0000
	     Image width: 0.5000
	        Exp time: 8.0000
	   Rotation axis: Omega
	           Omega: 0.0000
	           Kappa: 0.0000
	             Phi: -36.0000
	             XTD: 44.9940
	          2theta: -19.9090
scan:
	Number of images: 223
	           Slice: -92.5000 - 19.0000
	     Image width: 0.5000
	        Exp time: 8.0000
	   Rotation axis: Omega
	           Omega: 0.0000
	           Kappa: -72.0000
	             Phi: -36.0000
	             XTD: 44.9940
	          2theta: -19.9090
scan:
	Number of images: 169
	           Slice: -74.5000 - 10.0000
	     Image width: 0.5000
	        Exp time: 8.0000
	   Rotation axis: Omega
	           Omega: 0.0000
	           Kappa: -72.0000
	             Phi: 108.0000
	             XTD: 44.9940
	          2theta: -19.9090
scan:
	Number of images: 89
	           Slice: -52.5000 - -8.0000
	     Image width: 0.5000
	        Exp time: 8.0000
	   Rotation axis: Omega
	           Omega: 0.0000
	           Kappa: 72.0000
	             Phi: -108.0000
	             XTD: 44.9940
	          2theta: -19.9090
scan:
	Number of images: 61
	           Slice: -59.0000 - -28.5000
	     Image width: 0.5000
	        Exp time: 8.0000
	   Rotation axis: Omega
	           Omega: 0.0000
	           Kappa: 72.0000
	             Phi: -36.0000
	             XTD: 44.9940
	          2theta: -19.9090
scan:
	Number of images: 60
	           Slice: -35.0000 - -5.0000
	     Image width: 0.5000
	        Exp time: 8.0000
	   Rotation axis: Omega
	           Omega: 0.0000
	           Kappa: -72.0000
	             Phi: 36.0000
	             XTD: 44.9940
	          2theta: -19.9090
scan:
	Number of images: 241
	           Slice: -59.0000 - 61.5000
	     Image width: 0.5000
	        Exp time: 8.0000
	   Rotation axis: Omega
	           Omega: 0.0000
	           Kappa: 72.0000
	             Phi: -180.0000
	             XTD: 44.9940
	          2theta: -19.9090
;
_diffrn_measurement_device
;
AFC12 (Right): Kappa 3 circle
;
_diffrn_measurement_device_type
;
Rigaku Saturn724+ (4x4 bin mode)
;
_diffrn_measurement_method 'profile data from \w-scans'
_diffrn_measurement_specimen_support Fiber
_diffrn_orient_matrix_type XPlain
_diffrn_orient_matrix_UB_11 -0.054638
_diffrn_orient_matrix_UB_12 0.075368
_diffrn_orient_matrix_UB_13 -0.055980
_diffrn_orient_matrix_UB_21 -0.009076
_diffrn_orient_matrix_UB_22 -0.048309
_diffrn_orient_matrix_UB_23 -0.060417
_diffrn_orient_matrix_UB_31 -0.063646
_diffrn_orient_matrix_UB_32 -0.021230
_diffrn_orient_matrix_UB_33 0.026100
_diffrn_radiation_monochromator Confocal
_diffrn_radiation_type MoK\a
_diffrn_radiation_wavelength 0.71075
_diffrn_reflns_av_R_equivalents 0.0655
_diffrn_reflns_av_unetI/netI 0.0733
_diffrn_reflns_Laue_measured_fraction_full 0.995
_diffrn_reflns_Laue_measured_fraction_max 0.995
_diffrn_reflns_limit_h_max 10
_diffrn_reflns_limit_h_min -10
_diffrn_reflns_limit_k_max 15
_diffrn_reflns_limit_k_min -12
_diffrn_reflns_limit_l_max 16
_diffrn_reflns_limit_l_min -16
_diffrn_reflns_number 17018
_diffrn_reflns_point_group_measured_fraction_full 0.995
_diffrn_reflns_point_group_measured_fraction_max 0.995
_diffrn_reflns_theta_full 25.000
_diffrn_reflns_theta_max 25.000
_diffrn_reflns_theta_min 3.007
_diffrn_source MicroMax003_Mo
_diffrn_source_current 0.6
_diffrn_source_power 0.0
_diffrn_source_voltage 50.0
_exptl_absorpt_coefficient_mu 5.979
_exptl_absorpt_correction_T_max 0.585
_exptl_absorpt_correction_T_min 0.343
_exptl_absorpt_correction_type numerical
_exptl_absorpt_process_details 'NUMABS (Rigaku, 1999)'
_exptl_crystal_colour yellow
_exptl_crystal_colour_primary yellow
_exptl_crystal_density_diffrn 1.957
_exptl_crystal_description plate
_exptl_crystal_F_000 936
_exptl_crystal_size_max 0.167
_exptl_crystal_size_mid 0.156
_exptl_crystal_size_min 0.115
_refine_diff_density_max 1.716
_refine_diff_density_min -1.444
_refine_diff_density_rms 0.137
_refine_ls_extinction_method none
_refine_ls_goodness_of_fit_ref 0.945
_refine_ls_hydrogen_treatment constr
_refine_ls_matrix_type full
_refine_ls_number_parameters 343
_refine_ls_number_reflns 5767
_refine_ls_number_restraints 0
_refine_ls_restrained_S_all 0.945
_refine_ls_R_factor_all 0.0557
_refine_ls_R_factor_gt 0.0419
_refine_ls_shift/su_max 0.001
_refine_ls_shift/su_mean 0.000
_refine_ls_structure_factor_coef Fsqd
_refine_ls_weighting_details 'w=1/[\s^2^(Fo^2^)+(0.0300P)^2^] where P=(Fo^2^+2Fc^2^)/3'
_refine_ls_weighting_scheme calc
_refine_ls_wR_factor_gt 0.0817
_refine_ls_wR_factor_ref 0.0869
_reflns_Friedel_coverage 0.000
_reflns_number_gt 4154
_reflns_number_total 5767
_reflns_shell_number_unique_all 8746
_reflns_threshold_expression 'I > 2\s(I)'
_cod_data_source_file ic5b02727_si_002.cif
_cod_data_source_block PG-AK-12-64
_cod_database_code 4347111
_shelx_space_group_comment
;
The symmetry employed for this shelxl refinement is uniquely defined
by the following loop, which should always be used as a source of
symmetry information in preference to the above space-group names.
They are only intended as comments.
;
_olex2_refinement_description
;
1. Fixed Uiso
 At 1.2 times of:
  All C(H) groups, All C(H,H) groups
 At 1.5 times of:
  All C(H,H,H) groups
2.a Ternary CH refined with riding coordinates:
 C22(H22), C10(H10)
2.b Secondary CH2 refined with riding coordinates:
 C8(H8A,H8B), C20(H20A,H20B)
2.c Me refined with riding coordinates:
 C9(H9A,H9B,H9C), C21(H21A,H21B,H21C), C12(H12A,H12B,H12C), C23(H23A,H23B,
 H23C), C24(H24A,H24B,H24C), C11(H11A,H11B,H11C)
2.d Aromatic/amide H refined with riding coordinates:
 C14(H14), C16(H16), C17(H17), C5(H5), C18(H18), C1(H1), C6(H6), C15(H15),
 C3(H3), C4(H4), C13(H13), C2(H2)
;
_shelx_shelxl_version_number 2014/7
_olex2_submission_special_instructions 'No special instructions were received'

loop_
_space_group_symop_operation_xyz
'x, y, z'
'-x, -y, -z'

loop_
_atom_site_label
_atom_site_type_symbol
_atom_site_fract_x
_atom_site_fract_y
_atom_site_fract_z
_atom_site_U_iso_or_equiv
_atom_site_adp_type
_atom_site_occupancy
_atom_site_site_symmetry_order
_atom_site_calc_flag
_atom_site_refinement_flags_posn
Pd1 Pd -2.00663(4) 0.64165(3) 0.74305(2) 0.02295(12) Uani 1 1 d .
Pd2 Pd -1.50357(4) 0.13251(3) 0.76120(2) 0.02295(12) Uani 1 1 d .
Br3 Br -1.76024(6) 0.14235(4) 0.71141(3) 0.02958(15) Uani 1 1 d .
Br2 Br -1.74437(6) 0.63614(4) 0.77268(4) 0.03483(16) Uani 1 1 d .
Br1 Br -2.26521(7) 0.65907(5) 0.70951(5) 0.0523(2) Uani 1 1 d .
Br4 Br -1.25429(7) 0.12889(5) 0.82364(5) 0.0557(2) Uani 1 1 d .
N8 N -1.5060(5) 0.3548(3) 0.8235(3) 0.0265(11) Uani 1 1 d .
C7 C -1.9757(5) 0.7612(4) 0.6589(3) 0.0248(12) Uani 1 1 d .
N7 N -1.5764(5) 0.2541(3) 0.9331(3) 0.0287(11) Uani 1 1 d .
N2 N -1.9335(5) 0.8582(3) 0.5272(3) 0.0318(12) Uani 1 1 d .
N6 N -1.5854(5) 0.3539(3) 0.9706(3) 0.0351(12) Uani 1 1 d .
C19 C -1.5300(6) 0.2523(4) 0.8447(3) 0.0257(12) Uani 1 1 d .
C14 C -1.3421(6) -0.0707(4) 0.5459(3) 0.0269(13) Uani 1 1 d .
H14 H -1.2695 -0.0646 0.5021 0.032 Uiso 1 1 calc R
N1 N -2.0430(4) 0.5129(3) 0.8314(2) 0.0219(10) Uani 1 1 d .
N4 N -1.9870(4) 0.8643(3) 0.6792(3) 0.0267(11) Uani 1 1 d .
N5 N -1.4727(4) 0.0060(3) 0.6700(3) 0.0222(10) Uani 1 1 d .
C16 C -1.5369(6) -0.1662(4) 0.6141(3) 0.0299(14) Uani 1 1 d .
H16 H -1.5961 -0.2257 0.6180 0.036 Uiso 1 1 calc R
C17 C -1.5565(6) -0.0809(4) 0.6728(3) 0.0253(13) Uani 1 1 d .
H17 H -1.6303 -0.0841 0.7158 0.030 Uiso 1 1 calc R
C5 C -2.1398(5) 0.5145(4) 0.9004(3) 0.0244(12) Uani 1 1 d .
H5 H -2.1922 0.5744 0.9087 0.029 Uiso 1 1 calc R
N3 N -1.9422(5) 0.7602(3) 0.5661(3) 0.0265(11) Uani 1 1 d .
C18 C -1.5420(6) 0.4118(4) 0.9017(3) 0.0333(14) Uani 1 1 d .
H18 H -1.5359 0.4842 0.9047 0.040 Uiso 1 1 calc R
C1 C -1.9696(6) 0.4264(4) 0.8204(3) 0.0285(13) Uani 1 1 d .
H1 H -1.9004 0.4255 0.7742 0.034 Uiso 1 1 calc R
C6 C -1.9615(6) 0.9194(4) 0.5986(3) 0.0292(13) Uani 1 1 d .
H6 H -1.9637 0.9916 0.5946 0.035 Uiso 1 1 calc R
C8 C -2.0299(6) 0.9063(4) 0.7714(3) 0.0371(15) Uani 1 1 d .
H8A H -2.1131 0.8662 0.7922 0.045 Uiso 1 1 calc R
H8B H -2.0593 0.9776 0.7621 0.045 Uiso 1 1 calc R
C15 C -1.4274(6) -0.1614(4) 0.5492(3) 0.0312(14) Uani 1 1 d .
H15 H -1.4116 -0.2175 0.5091 0.037 Uiso 1 1 calc R
C9 C -1.9090(6) 0.9039(4) 0.8498(3) 0.0402(16) Uani 1 1 d .
H9A H -1.9428 0.9322 0.9083 0.060 Uiso 1 1 calc R
H9B H -1.8808 0.8333 0.8604 0.060 Uiso 1 1 calc R
H9C H -1.8270 0.9448 0.8303 0.060 Uiso 1 1 calc R
C3 C -2.0885(6) 0.3408(4) 0.9465(3) 0.0334(15) Uani 1 1 d .
H3 H -2.1028 0.2834 0.9858 0.040 Uiso 1 1 calc R
C4 C -2.1639(6) 0.4307(4) 0.9588(3) 0.0275(13) Uani 1 1 d .
H4 H -2.2306 0.4344 1.0065 0.033 Uiso 1 1 calc R
C22 C -1.6074(6) 0.1616(4) 0.9925(3) 0.0338(14) Uani 1 1 d .
H22 H -1.5914 0.1006 0.9523 0.041 Uiso 1 1 calc R
C13 C -1.3659(5) 0.0092(4) 0.6076(3) 0.0265(13) Uani 1 1 d .
H13 H -1.3057 0.0684 0.6064 0.032 Uiso 1 1 calc R
C2 C -1.9911(6) 0.3378(4) 0.8744(3) 0.0353(15) Uani 1 1 d .
H2 H -1.9413 0.2775 0.8625 0.042 Uiso 1 1 calc R
C20 C -1.4428(6) 0.3953(4) 0.7366(4) 0.0405(16) Uani 1 1 d .
H20A H -1.3678 0.3490 0.7178 0.049 Uiso 1 1 calc R
H20B H -1.3973 0.4630 0.7508 0.049 Uiso 1 1 calc R
C10 C -1.9286(6) 0.6666(4) 0.5064(3) 0.0341(15) Uani 1 1 d .
H10 H -1.8990 0.6093 0.5488 0.041 Uiso 1 1 calc R
C21 C -1.5544(6) 0.4057(4) 0.6532(3) 0.0439(17) Uani 1 1 d .
H21A H -1.5075 0.4325 0.5980 0.066 Uiso 1 1 calc R
H21B H -1.5983 0.3387 0.6378 0.066 Uiso 1 1 calc R
H21C H -1.6278 0.4526 0.6708 0.066 Uiso 1 1 calc R
C12 C -2.0770(7) 0.6378(5) 0.4584(4) 0.058(2) Uani 1 1 d .
H12A H -2.0693 0.5767 0.4192 0.087 Uiso 1 1 calc R
H12B H -2.1452 0.6241 0.5069 0.087 Uiso 1 1 calc R
H12C H -2.1099 0.6944 0.4188 0.087 Uiso 1 1 calc R
C23 C -1.7616(8) 0.1546(5) 1.0180(5) 0.074(2) Uani 1 1 d .
H23A H -1.7770 0.0937 1.0564 0.110 Uiso 1 1 calc R
H23B H -1.7842 0.2155 1.0539 0.110 Uiso 1 1 calc R
H23C H -1.8233 0.1501 0.9603 0.110 Uiso 1 1 calc R
C24 C -1.4997(9) 0.1568(5) 1.0775(4) 0.088(3) Uani 1 1 d .
H24A H -1.5211 0.0964 1.1153 0.132 Uiso 1 1 calc R
H24B H -1.4033 0.1525 1.0551 0.132 Uiso 1 1 calc R
H24C H -1.5059 0.2183 1.1163 0.132 Uiso 1 1 calc R
C11 C -1.8166(8) 0.6822(5) 0.4344(4) 0.080(3) Uani 1 1 d .
H11A H -1.8104 0.6198 0.3967 0.120 Uiso 1 1 calc R
H11B H -1.8429 0.7390 0.3928 0.120 Uiso 1 1 calc R
H11C H -1.7241 0.6978 0.4670 0.120 Uiso 1 1 calc R

loop_
_atom_site_aniso_label
_atom_site_aniso_U_11
_atom_site_aniso_U_22
_atom_site_aniso_U_33
_atom_site_aniso_U_23
_atom_site_aniso_U_13
_atom_site_aniso_U_12
Pd1 0.0276(3) 0.0188(2) 0.0226(2) 0.00796(16) 0.00158(17) 0.00062(19)
Pd2 0.0257(3) 0.0195(3) 0.0237(2) -0.00604(17) 0.00264(17) 0.00116(19)
Br3 0.0286(4) 0.0270(3) 0.0330(3) -0.0057(2) -0.0009(2) 0.0025(3)
Br2 0.0289(4) 0.0333(4) 0.0429(3) 0.0144(3) 0.0048(3) 0.0038(3)
Br1 0.0307(4) 0.0520(5) 0.0729(4) 0.0387(4) -0.0092(3) -0.0036(3)
Br4 0.0309(4) 0.0548(5) 0.0799(5) -0.0401(4) -0.0139(3) 0.0118(3)
N8 0.029(3) 0.020(3) 0.030(2) -0.004(2) 0.000(2) 0.000(2)
C7 0.022(3) 0.025(3) 0.027(3) 0.006(2) -0.003(2) 0.002(2)
N7 0.035(3) 0.025(3) 0.026(2) -0.0026(19) 0.001(2) 0.006(2)
N2 0.048(3) 0.021(3) 0.025(2) 0.0083(19) -0.003(2) -0.007(2)
N6 0.050(4) 0.028(3) 0.028(2) -0.008(2) 0.001(2) 0.017(2)
C19 0.027(3) 0.028(3) 0.022(3) -0.002(2) -0.004(2) 0.003(3)
C14 0.031(4) 0.032(4) 0.018(3) -0.001(2) 0.004(2) 0.007(3)
N1 0.027(3) 0.018(3) 0.021(2) 0.0040(17) 0.0019(19) 0.000(2)
N4 0.031(3) 0.020(3) 0.029(2) 0.0031(19) -0.001(2) 0.005(2)
N5 0.027(3) 0.016(3) 0.023(2) -0.0036(18) 0.0001(19) -0.001(2)
C16 0.044(4) 0.018(3) 0.027(3) 0.001(2) -0.001(3) -0.002(3)
C17 0.036(4) 0.024(3) 0.016(2) 0.006(2) 0.006(2) 0.006(3)
C5 0.018(3) 0.023(3) 0.032(3) -0.002(2) -0.002(2) 0.003(2)
N3 0.035(3) 0.024(3) 0.021(2) 0.0045(18) -0.0013(19) -0.007(2)
C18 0.043(4) 0.020(3) 0.037(3) -0.016(3) -0.005(3) 0.009(3)
C1 0.031(4) 0.029(4) 0.026(3) -0.001(2) 0.004(2) 0.000(3)
C6 0.030(4) 0.021(3) 0.036(3) 0.013(2) -0.006(3) 0.000(3)
C8 0.053(4) 0.018(3) 0.041(3) -0.001(2) 0.015(3) 0.005(3)
C15 0.040(4) 0.030(4) 0.023(3) -0.009(2) 0.001(3) 0.009(3)
C9 0.060(5) 0.032(4) 0.029(3) -0.002(3) 0.007(3) 0.000(3)
C3 0.045(4) 0.029(4) 0.024(3) 0.010(2) -0.005(3) -0.009(3)
C4 0.032(4) 0.033(4) 0.018(3) 0.004(2) 0.005(2) -0.007(3)
C22 0.043(4) 0.034(4) 0.025(3) 0.003(2) 0.004(3) 0.008(3)
C13 0.025(3) 0.026(3) 0.028(3) 0.001(2) -0.002(2) -0.002(3)
C2 0.055(4) 0.019(3) 0.032(3) 0.004(2) -0.003(3) 0.003(3)
C20 0.047(4) 0.026(4) 0.049(3) -0.003(3) 0.015(3) -0.008(3)
C10 0.055(4) 0.022(3) 0.024(3) -0.003(2) -0.002(3) -0.004(3)
C21 0.062(5) 0.041(4) 0.029(3) 0.003(3) 0.005(3) 0.001(3)
C12 0.078(6) 0.037(4) 0.056(4) -0.007(3) -0.020(4) -0.007(4)
C23 0.078(6) 0.060(5) 0.088(5) 0.041(4) 0.040(4) 0.024(4)
C24 0.125(8) 0.068(6) 0.064(5) 0.023(4) -0.052(5) -0.008(5)
C11 0.098(7) 0.076(6) 0.068(5) -0.033(4) 0.044(5) -0.027(5)

loop_
_atom_type_symbol
_atom_type_description
_atom_type_scat_dispersion_real
_atom_type_scat_dispersion_imag
_atom_type_scat_source
C C 0.0033 0.0016 'International Tables Vol C Tables 4.2.6.8 and 6.1.1.4'
H H 0.0000 0.0000 'International Tables Vol C Tables 4.2.6.8 and 6.1.1.4'
Br Br -0.2901 2.4595 'International Tables Vol C Tables 4.2.6.8 and 6.1.1.4'
N N 0.0061 0.0033 'International Tables Vol C Tables 4.2.6.8 and 6.1.1.4'
Pd Pd -0.9988 1.0072 'International Tables Vol C Tables 4.2.6.8 and 6.1.1.4'

loop_
_geom_angle_atom_site_label_1
_geom_angle_atom_site_label_2
_geom_angle_atom_site_label_3
_geom_angle
Br1 Pd1 Br2 176.10(3)
C7 Pd1 Br2 88.35(15)
C7 Pd1 Br1 87.92(15)
C7 Pd1 N1 178.93(17)
N1 Pd1 Br2 92.54(11)
N1 Pd1 Br1 91.20(12)
Br4 Pd2 Br3 175.10(2)
C19 Pd2 Br3 87.47(15)
C19 Pd2 Br4 88.27(15)
C19 Pd2 N5 178.88(19)
N5 Pd2 Br3 92.94(11)
N5 Pd2 Br4 91.37(11)
C19 N8 C18 107.3(4)
C19 N8 C20 126.1(4)
C18 N8 C20 126.5(5)
N4 C7 Pd1 128.5(4)
N3 C7 Pd1 127.8(4)
N3 C7 N4 103.6(4)
N6 N7 C22 120.8(4)
C19 N7 N6 113.5(4)
C19 N7 C22 125.6(4)
C6 N2 N3 103.7(4)
C18 N6 N7 102.8(4)
N8 C19 Pd2 127.1(3)
N7 C19 Pd2 128.9(4)
N7 C19 N8 104.1(4)
C15 C14 H14 120.4
C13 C14 H14 120.4
C13 C14 C15 119.3(5)
C5 N1 Pd1 121.8(3)
C1 N1 Pd1 120.2(3)
C1 N1 C5 118.0(4)
C7 N4 C8 124.8(4)
C6 N4 C7 108.5(4)
C6 N4 C8 126.6(4)
C17 N5 Pd2 121.4(3)
C17 N5 C13 118.0(4)
C13 N5 Pd2 120.6(3)
C17 C16 H16 120.5
C17 C16 C15 118.9(5)
C15 C16 H16 120.5
N5 C17 C16 122.4(5)
N5 C17 H17 118.8
C16 C17 H17 118.8
N1 C5 H5 118.9
N1 C5 C4 122.2(5)
C4 C5 H5 118.9
C7 N3 N2 112.9(4)
C7 N3 C10 125.7(4)
N2 N3 C10 121.2(4)
N8 C18 H18 123.8
N6 C18 N8 112.4(5)
N6 C18 H18 123.8
N1 C1 H1 118.4
N1 C1 C2 123.2(5)
C2 C1 H1 118.4
N2 C6 N4 111.4(5)
N2 C6 H6 124.3
N4 C6 H6 124.3
N4 C8 H8A 109.0
N4 C8 H8B 109.0
N4 C8 C9 113.0(5)
H8A C8 H8B 107.8
C9 C8 H8A 109.0
C9 C8 H8B 109.0
C14 C15 H15 120.8
C16 C15 C14 118.4(4)
C16 C15 H15 120.8
C8 C9 H9A 109.5
C8 C9 H9B 109.5
C8 C9 H9C 109.5
H9A C9 H9B 109.5
H9A C9 H9C 109.5
H9B C9 H9C 109.5
C4 C3 H3 120.7
C4 C3 C2 118.6(5)
C2 C3 H3 120.7
C5 C4 C3 119.6(5)
C5 C4 H4 120.2
C3 C4 H4 120.2
N7 C22 H22 106.5
N7 C22 C23 112.2(5)
N7 C22 C24 110.4(5)
C23 C22 H22 106.5
C23 C22 C24 114.2(6)
C24 C22 H22 106.5
C14 C13 H13 118.5
N5 C13 C14 122.9(5)
N5 C13 H13 118.5
C1 C2 C3 118.5(5)
C1 C2 H2 120.8
C3 C2 H2 120.8
N8 C20 H20A 109.0
N8 C20 H20B 109.0
N8 C20 C21 112.8(5)
H20A C20 H20B 107.8
C21 C20 H20A 109.0
C21 C20 H20B 109.0
N3 C10 H10 108.2
N3 C10 C12 108.8(5)
N3 C10 C11 111.6(5)
C12 C10 H10 108.2
C11 C10 H10 108.2
C11 C10 C12 111.6(5)
C20 C21 H21A 109.5
C20 C21 H21B 109.5
C20 C21 H21C 109.5
H21A C21 H21B 109.5
H21A C21 H21C 109.5
H21B C21 H21C 109.5
C10 C12 H12A 109.5
C10 C12 H12B 109.5
C10 C12 H12C 109.5
H12A C12 H12B 109.5
H12A C12 H12C 109.5
H12B C12 H12C 109.5
C22 C23 H23A 109.5
C22 C23 H23B 109.5
C22 C23 H23C 109.5
H23A C23 H23B 109.5
H23A C23 H23C 109.5
H23B C23 H23C 109.5
C22 C24 H24A 109.5
C22 C24 H24B 109.5
C22 C24 H24C 109.5
H24A C24 H24B 109.5
H24A C24 H24C 109.5
H24B C24 H24C 109.5
C10 C11 H11A 109.5
C10 C11 H11B 109.5
C10 C11 H11C 109.5
H11A C11 H11B 109.5
H11A C11 H11C 109.5
H11B C11 H11C 109.5

loop_
_geom_bond_atom_site_label_1
_geom_bond_atom_site_label_2
_geom_bond_distance
Pd1 Br2 2.4350(15)
Pd1 Br1 2.4223(15)
Pd1 C7 1.958(5)
Pd1 N1 2.094(4)
Pd2 Br3 2.4378(14)
Pd2 Br4 2.4158(14)
Pd2 C19 1.954(5)
Pd2 N5 2.093(4)
N8 C19 1.365(6)
N8 C18 1.370(6)
N8 C20 1.460(6)
C7 N4 1.360(6)
C7 N3 1.343(6)
N7 N6 1.389(5)
N7 C19 1.323(6)
N7 C22 1.478(6)
N2 N3 1.374(5)
N2 C6 1.305(6)
N6 C18 1.289(6)
C14 H14 0.9300
C14 C15 1.390(7)
C14 C13 1.365(6)
N1 C5 1.345(6)
N1 C1 1.330(6)
N4 C6 1.356(6)
N4 C8 1.468(6)
N5 C17 1.342(6)
N5 C13 1.348(6)
C16 H16 0.9300
C16 C17 1.386(6)
C16 C15 1.389(7)
C17 H17 0.9300
C5 H5 0.9300
C5 C4 1.371(6)
N3 C10 1.471(6)
C18 H18 0.9300
C1 H1 0.9300
C1 C2 1.380(7)
C6 H6 0.9300
C8 H8A 0.9700
C8 H8B 0.9700
C8 C9 1.519(7)
C15 H15 0.9300
C9 H9A 0.9600
C9 H9B 0.9600
C9 H9C 0.9600
C3 H3 0.9300
C3 C4 1.379(7)
C3 C2 1.382(7)
C4 H4 0.9300
C22 H22 0.9800
C22 C23 1.485(8)
C22 C24 1.506(7)
C13 H13 0.9300
C2 H2 0.9300
C20 H20A 0.9700
C20 H20B 0.9700
C20 C21 1.519(7)
C10 H10 0.9800
C10 C12 1.527(7)
C10 C11 1.487(7)
C21 H21A 0.9600
C21 H21B 0.9600
C21 H21C 0.9600
C12 H12A 0.9600
C12 H12B 0.9600
C12 H12C 0.9600
C23 H23A 0.9600
C23 H23B 0.9600
C23 H23C 0.9600
C24 H24A 0.9600
C24 H24B 0.9600
C24 H24C 0.9600
C11 H11A 0.9600
C11 H11B 0.9600
C11 H11C 0.9600

loop_
_geom_torsion_atom_site_label_1
_geom_torsion_atom_site_label_2
_geom_torsion_atom_site_label_3
_geom_torsion_atom_site_label_4
_geom_torsion
Pd1 C7 N4 C6 -177.7(4)
Pd1 C7 N4 C8 -1.7(7)
Pd1 C7 N3 N2 177.7(3)
Pd1 C7 N3 C10 3.2(7)
Pd1 N1 C5 C4 -179.7(3)
Pd1 N1 C1 C2 -178.2(4)
Pd2 N5 C17 C16 -179.1(4)
Pd2 N5 C13 C14 -179.3(4)
C7 N4 C6 N2 -0.4(6)
C7 N4 C8 C9 76.5(6)
C7 N3 C10 C12 89.2(6)
C7 N3 C10 C11 -147.3(6)
N7 N6 C18 N8 -0.2(6)
N2 N3 C10 C12 -84.9(6)
N2 N3 C10 C11 38.7(7)
N6 N7 C19 Pd2 -178.5(4)
N6 N7 C19 N8 0.7(6)
N6 N7 C22 C23 65.6(6)
N6 N7 C22 C24 -63.0(7)
C19 N8 C18 N6 0.6(6)
C19 N8 C20 C21 84.7(7)
C19 N7 N6 C18 -0.3(6)
C19 N7 C22 C23 -118.8(6)
C19 N7 C22 C24 112.6(6)
N1 C5 C4 C3 -0.9(7)
N1 C1 C2 C3 -3.3(8)
N4 C7 N3 N2 -0.6(5)
N4 C7 N3 C10 -175.1(5)
C17 N5 C13 C14 1.7(7)
C17 C16 C15 C14 -0.2(8)
C5 N1 C1 C2 1.9(7)
N3 C7 N4 C6 0.6(5)
N3 C7 N4 C8 176.6(5)
N3 N2 C6 N4 0.0(6)
C18 N8 C19 Pd2 178.5(4)
C18 N8 C19 N7 -0.8(5)
C18 N8 C20 C21 -100.5(6)
C1 N1 C5 C4 0.2(7)
C6 N2 N3 C7 0.4(6)
C6 N2 N3 C10 175.2(5)
C6 N4 C8 C9 -108.2(6)
C8 N4 C6 N2 -176.3(5)
C15 C14 C13 N5 -2.4(8)
C15 C16 C17 N5 -0.5(8)
C4 C3 C2 C1 2.5(7)
C22 N7 N6 C18 175.7(5)
C22 N7 C19 Pd2 5.7(8)
C22 N7 C19 N8 -175.2(4)
C13 C14 C15 C16 1.6(8)
C13 N5 C17 C16 -0.2(7)
C2 C3 C4 C5 -0.5(7)
C20 N8 C19 Pd2 -5.9(7)
C20 N8 C19 N7 174.9(5)
C20 N8 C18 N6 -175.0(5)
